data_1574823
loop_
_publ_author_name
'Nguyen, Tri Minh'
'Tawfik, Sherif Abdulkader'
'Tran, Truyen'
'Gupta, Sunil'
'Rana, Santu'
'Venkatesh, Svetha'

_publ_section_title
;
 The search for superionic solid-state electrolytes using a
 physics-informed generative model.
;
_journal_issue 17
_journal_name_full 'Materials horizons'
_journal_page_first 6945
_journal_page_last 6955
_journal_paper_doi 10.1039/d5mh00767d
_journal_volume 12
_journal_year 2025
_chemical_formula_structural K3I2Cl
_chemical_formula_sum 'Cl3 I6 K9'
_space_group_IT_number 1
_space_group_name_Hall 'P 1'
_space_group_name_H-M_alt 'P 1'
_symmetry_Int_Tables_number 1
_symmetry_space_group_name_H-M 'P 1'
_audit_update_record
;
2025-04-08 deposited with the CCDC.	2025-06-06 downloaded from the CCDC.
;
_cell_angle_alpha 89.99970824
_cell_angle_beta 90.00036989
_cell_angle_gamma 119.99772316
_cell_formula_units_Z 3
_cell_length_a 8.17554987
_cell_length_b 8.17545312
_cell_length_c 12.92405996
_cell_volume 748.115
_cod_data_source_file d5mh00767d3.cif
_cod_data_source_block K3I2Cl
_cod_depositor_comments 'Adding full bibliography for 1574820--1574854.cif.'
_cod_original_cell_volume 748.11500207
_cod_original_formula_sum 'K9 I6 Cl3'
_cod_database_code 1574823

loop_
_symmetry_equiv_pos_site_id
_symmetry_equiv_pos_as_xyz
1 'x, y, z'

loop_
_atom_site_type_symbol
_atom_site_label
_atom_site_symmetry_multiplicity
_atom_site_fract_x
_atom_site_fract_y
_atom_site_fract_z
_atom_site_occupancy
K K0 1 0.00000049 0.69739830 0.66666705 1
K K1 1 0.69739754 0.00000109 0.33333325 1
K K2 1 0.30260602 0.30260669 -0.00000027 1
K K3 1 0.69645433 0.00012541 -0.00047868 1
K K4 1 0.30354878 0.30367277 0.33381222 1
K K5 1 0.00012456 0.69645481 0.00047861 1
K K6 1 0.30367198 0.30354943 0.66618760 1
K K7 1 0.69633214 -0.00011994 0.66714641 1
K K8 1 -0.00012072 0.69633256 0.33285385 1
I I9 1 0.66770179 0.33325693 0.49934495 1
I I10 1 0.33325778 0.66770087 0.50065476 1
I I11 1 0.33229298 0.66555177 0.83398850 1
I I12 1 0.33444330 0.66673769 0.16732363 1
I I13 1 0.66555244 0.33229205 0.16601117 1
I I14 1 0.66673856 0.33444241 0.83267681 1
Cl Cl15 1 -0.00000073 0.00008259 0.16666697 1
Cl Cl16 1 -0.00008400 -0.00008435 0.50000002 1
Cl Cl17 1 0.00008277 -0.00000109 0.83333318 1
